data_1562288
loop_
_publ_author_name
'Song, Xue-Qin'
'Lei, Yao-Kun'
'Wang, Xiao-Run'
'Zhao, Meng-Meng'
'Peng, Yun-Qiao'
'Cheng, Guo-Quan'

_publ_section_title
;
 Lanthanide coordination polymers: Synthesis, diverse structure and
 luminescence properties
;
_journal_name_full 'Journal of Solid State Chemistry'
_journal_page_first 202
_journal_page_last 212
_journal_paper_doi 10.1016/j.jssc.2014.06.025
_journal_volume 218
_journal_year 2014
_chemical_formula_sum 'C38 H42 Eu N5 O17'
_chemical_formula_weight 992.73
_space_group_IT_number 14
_space_group_name_Hall '-P 2ybc'
_space_group_name_H-M_alt 'P 1 21/c 1'
_symmetry_cell_setting monoclinic
_symmetry_space_group_name_H-M 'P 1 21/c 1'
_atom_sites_solution_hydrogens geom
_atom_sites_solution_primary direct
_atom_sites_solution_secondary difmap
_audit_creation_method SHELXL-97
_cell_angle_alpha 90.00
_cell_angle_beta 110.856(4)
_cell_angle_gamma 90.00
_cell_formula_units_Z 4
_cell_length_a 11.5721(8)
_cell_length_b 20.8149(14)
_cell_length_c 18.9408(12)
_cell_measurement_reflns_used 2342
_cell_measurement_temperature 294(2)
_cell_measurement_theta_max 19.78
_cell_measurement_theta_min 2.30
_cell_volume 4263.4(5)
_computing_cell_refinement 'Bruker SMART'
_computing_data_collection 'Bruker SMART'
_computing_data_reduction 'Bruker SAINT'
_computing_molecular_graphics 'Bruker SHELXTL'
_computing_publication_material 'Bruker SHELXTL'
_computing_structure_refinement 'Bruker SHELXTL'
_computing_structure_solution 'Bruker SHELXTL'
_diffrn_ambient_temperature 294(2)
_diffrn_measured_fraction_theta_full 0.998
_diffrn_measured_fraction_theta_max 0.998
_diffrn_measurement_device_type 'CCD area detector'
_diffrn_measurement_method 'phi and omega scans'
_diffrn_radiation_monochromator graphite
_diffrn_radiation_source 'fine-focus sealed tube'
_diffrn_radiation_type MoK\a
_diffrn_radiation_wavelength 0.71073
_diffrn_reflns_av_R_equivalents 0.0674
_diffrn_reflns_av_sigmaI/netI 0.0780
_diffrn_reflns_limit_h_max 13
_diffrn_reflns_limit_h_min -13
_diffrn_reflns_limit_k_max 24
_diffrn_reflns_limit_k_min -24
_diffrn_reflns_limit_l_max 22
_diffrn_reflns_limit_l_min -18
_diffrn_reflns_number 22275
_diffrn_reflns_theta_full 25.10
_diffrn_reflns_theta_max 25.10
_diffrn_reflns_theta_min 1.88
_exptl_absorpt_coefficient_mu 1.549
_exptl_absorpt_correction_type none
_exptl_crystal_colour colorless
_exptl_crystal_density_diffrn 1.547
_exptl_crystal_density_method 'not measured'
_exptl_crystal_description block
_exptl_crystal_F_000 2016
_exptl_crystal_size_max 0.30
_exptl_crystal_size_mid 0.25
_exptl_crystal_size_min 0.22
_refine_diff_density_max 0.544
_refine_diff_density_min -0.545
_refine_diff_density_rms 0.091
_refine_ls_extinction_method none
_refine_ls_goodness_of_fit_ref 0.984
_refine_ls_hydrogen_treatment mixed
_refine_ls_matrix_type full
_refine_ls_number_parameters 578
_refine_ls_number_reflns 7593
_refine_ls_number_restraints 7
_refine_ls_restrained_S_all 0.984
_refine_ls_R_factor_all 0.0912
_refine_ls_R_factor_gt 0.0436
_refine_ls_shift/su_max 0.001
_refine_ls_shift/su_mean 0.000
_refine_ls_structure_factor_coef Fsqd
_refine_ls_weighting_details 'calc w=1/[\s^2^(Fo^2^)+(0.0266P)^2^+0.0000P] where P=(Fo^2^+2Fc^2^)/3'
_refine_ls_weighting_scheme calc
_refine_ls_wR_factor_gt 0.0725
_refine_ls_wR_factor_ref 0.0892
_reflns_number_gt 4489
_reflns_number_total 7593
_reflns_threshold_expression >2sigma(I)
_cod_data_source_file JSSC-2014-218-202.cif
_cod_data_source_block 4
_cod_depositor_comments
;
The following automatic conversions were performed:

data item '_symmetry_cell_setting' value 'Monoclinic' was changed to
'monoclinic' in accordance with the built-in table derived from the
CIF Core dictionary named 'cif_core.dic' version 2.4.5 last updated
on 2014-11-21.

Automatic conversion script
Id: cif_fix_values 8369 2020-08-20 11:38:08Z andrius 
;
_cod_original_sg_symbol_H-M 'P2(1)/c  '
_cod_database_code 1562288

loop_
_symmetry_equiv_pos_as_xyz
'x, y, z'
'-x, y+1/2, -z+1/2'
'-x, -y, -z'
'x, -y-1/2, z-1/2'

loop_
_atom_site_label
_atom_site_type_symbol
_atom_site_fract_x
_atom_site_fract_y
_atom_site_fract_z
_atom_site_U_iso_or_equiv
_atom_site_adp_type
_atom_site_occupancy
_atom_site_symmetry_multiplicity
_atom_site_calc_flag
_atom_site_refinement_flags
_atom_site_disorder_assembly
_atom_site_disorder_group
Eu1 Eu -0.19632(2) 0.252926(14) 0.361648(15) 0.03832(10) Uani 1 1 d . . .
C1 C 0.1520(8) -0.0748(4) 0.3637(4) 0.087(3) Uani 1 1 d . . .
H1 H 0.2096 -0.0976 0.3498 0.104 Uiso 1 1 calc R . .
C2 C 0.0726(9) -0.1005(4) 0.3892(5) 0.109(3) Uani 1 1 d . . .
H2 H 0.0633 -0.1439 0.3974 0.131 Uiso 1 1 calc R . .
C3 C 0.0034(7) -0.0492(4) 0.4021(4) 0.096(3) Uani 1 1 d . . .
H3 H -0.0608 -0.0529 0.4206 0.115 Uiso 1 1 calc R . .
C4 C 0.0450(6) 0.0050(3) 0.3836(3) 0.0556(16) Uani 1 1 d . . .
C5 C 0.0093(5) 0.0726(3) 0.3849(3) 0.0636(18) Uani 1 1 d . . .
H5A H 0.0052 0.0930 0.3380 0.076 Uiso 1 1 calc R . .
H5B H -0.0724 0.0745 0.3881 0.076 Uiso 1 1 calc R . .
C6 C 0.0697(5) 0.1644(3) 0.4699(3) 0.0414(14) Uani 1 1 d . . .
C7 C 0.1589(5) 0.1968(2) 0.5376(3) 0.0355(13) Uani 1 1 d . . .
C8 C 0.1131(5) 0.2467(3) 0.5676(3) 0.0467(13) Uani 1 1 d . . .
H8 H 0.0301 0.2577 0.5453 0.056 Uiso 1 1 calc R . .
C9 C 0.1873(5) 0.2811(3) 0.6303(3) 0.0511(15) Uani 1 1 d . . .
H9 H 0.1544 0.3141 0.6504 0.061 Uiso 1 1 calc R . .
C10 C 0.3107(5) 0.2653(3) 0.6619(3) 0.0559(17) Uani 1 1 d . . .
H10 H 0.3620 0.2885 0.7031 0.067 Uiso 1 1 calc R . .
C11 C 0.3589(5) 0.2156(3) 0.6333(3) 0.0518(16) Uani 1 1 d . . .
H11 H 0.4427 0.2059 0.6549 0.062 Uiso 1 1 calc R . .
C12 C 0.2833(5) 0.1798(3) 0.5724(3) 0.0407(13) Uani 1 1 d . . .
C13 C 0.4534(5) 0.1085(3) 0.5812(3) 0.0485(15) Uani 1 1 d . . .
H13A H 0.4652 0.0966 0.6328 0.058 Uiso 1 1 calc R . .
H13B H 0.5109 0.1427 0.5823 0.058 Uiso 1 1 calc R . .
C14 C 0.4759(5) 0.0515(3) 0.5393(3) 0.0378(13) Uani 1 1 d . . .
C15 C 0.4215(5) -0.0078(3) 0.5412(3) 0.0478(15) Uani 1 1 d . . .
C16 C 0.3354(8) -0.0197(4) 0.5843(5) 0.079(2) Uani 1 1 d D . .
C17 C 0.5527(5) 0.0576(3) 0.4983(3) 0.0495(15) Uani 1 1 d . . .
H17 H 0.5888 0.0973 0.4974 0.059 Uiso 1 1 calc R . .
C18 C 0.4683(6) 0.3678(3) 0.5430(4) 0.087(2) Uani 1 1 d . . .
H18A H 0.4997 0.3392 0.5144 0.130 Uiso 1 1 calc R . .
H18B H 0.3826 0.3585 0.5329 0.130 Uiso 1 1 calc R . .
H18C H 0.5144 0.3623 0.5959 0.130 Uiso 1 1 calc R . .
C19 C 0.4811(6) 0.4367(3) 0.5205(4) 0.0592(18) Uani 1 1 d . . .
C20 C 0.4259(5) 0.4884(3) 0.5426(3) 0.0499(16) Uani 1 1 d . . .
C21 C 0.4447(5) 0.5498(3) 0.5209(3) 0.0558(17) Uani 1 1 d . . .
H21 H 0.4052 0.5838 0.5349 0.067 Uiso 1 1 calc R . .
C22 C 0.3428(5) 0.4792(3) 0.5874(3) 0.0579(17) Uani 1 1 d . . .
H22A H 0.3827 0.4522 0.6310 0.070 Uiso 1 1 calc R . .
H22B H 0.3236 0.5203 0.6048 0.070 Uiso 1 1 calc R . .
C23 C 0.1329(5) 0.4420(2) 0.5612(3) 0.0418(14) Uani 1 1 d . . .
C24 C 0.1327(5) 0.4654(3) 0.6292(3) 0.0500(15) Uani 1 1 d . . .
H24 H 0.2024 0.4858 0.6623 0.060 Uiso 1 1 calc R . .
C25 C 0.0297(6) 0.4584(3) 0.6476(4) 0.0592(17) Uani 1 1 d . . .
H25 H 0.0297 0.4745 0.6934 0.071 Uiso 1 1 calc R . .
C26 C -0.0743(6) 0.4278(3) 0.5996(4) 0.0589(18) Uani 1 1 d . . .
H26 H -0.1447 0.4241 0.6122 0.071 Uiso 1 1 calc R . .
C27 C -0.0725(5) 0.4030(2) 0.5334(3) 0.0492(15) Uani 1 1 d . . .
H27 H -0.1422 0.3817 0.5014 0.059 Uiso 1 1 calc R . .
C28 C 0.0303(5) 0.4086(2) 0.5123(3) 0.0372(13) Uani 1 1 d . . .
C29 C 0.0230(5) 0.3779(3) 0.4395(3) 0.0419(14) Uani 1 1 d . . .
C30 C 0.0930(6) 0.3729(3) 0.3323(3) 0.070(2) Uani 1 1 d . . .
H30A H 0.0118 0.3834 0.2962 0.084 Uiso 1 1 calc R . .
H30B H 0.1022 0.3266 0.3331 0.084 Uiso 1 1 calc R . .
C31 C 0.1886(6) 0.4026(3) 0.3081(3) 0.0607(18) Uani 1 1 d . . .
C32 C 0.2817(9) 0.3818(5) 0.2911(5) 0.132(4) Uani 1 1 d . . .
H32 H 0.3049 0.3390 0.2913 0.159 Uiso 1 1 calc R . .
C33 C 0.3421(8) 0.4345(6) 0.2722(5) 0.117(4) Uani 1 1 d . . .
H33 H 0.4117 0.4335 0.2586 0.141 Uiso 1 1 calc R . .
C34 C 0.2813(9) 0.4835(5) 0.2779(5) 0.105(3) Uani 1 1 d . . .
H34 H 0.3001 0.5252 0.2683 0.126 Uiso 1 1 calc R . .
C35 C 0.3585(9) 0.2225(4) 0.3969(5) 0.136(4) Uani 1 1 d . . .
H35A H 0.4158 0.2362 0.3738 0.204 Uiso 1 1 calc R . .
H35B H 0.4023 0.2002 0.4431 0.204 Uiso 1 1 calc R . .
H35C H 0.3175 0.2593 0.4077 0.204 Uiso 1 1 calc R . .
C36 C 0.2662(8) 0.1793(5) 0.3452(4) 0.083(2) Uani 1 1 d . . .
C37 C 0.3135(8) 0.1199(4) 0.3238(4) 0.111(3) Uani 1 1 d . . .
H37A H 0.2523 0.1023 0.2792 0.166 Uiso 1 1 calc R . .
H37B H 0.3314 0.0894 0.3643 0.166 Uiso 1 1 calc R . .
H37C H 0.3876 0.1290 0.3139 0.166 Uiso 1 1 calc R . .
C38 C -0.1232(7) 0.2283(3) 0.1986(4) 0.096(3) Uani 1 1 d . . .
H38A H -0.2115 0.2332 0.1786 0.144 Uiso 1 1 calc R . .
H38B H -0.1014 0.1872 0.1841 0.144 Uiso 1 1 calc R . .
H38C H -0.0858 0.2617 0.1791 0.144 Uiso 1 1 calc R . .
H1A H 0.152(5) 0.424(3) 0.425(3) 0.07(2) Uiso 1 1 d . . .
H2A H 0.160(5) 0.091(3) 0.472(3) 0.06(2) Uiso 1 1 d . . .
N1 N 0.1025(5) 0.3953(3) 0.4070(3) 0.0548(15) Uani 1 1 d . . .
N2 N 0.0966(5) 0.1078(2) 0.4486(3) 0.0503(14) Uani 1 1 d . . .
N3 N -0.3216(5) 0.3691(2) 0.2877(3) 0.0555(14) Uani 1 1 d . . .
N4 N -0.2924(5) 0.2308(2) 0.4841(3) 0.0607(15) Uani 1 1 d . . .
N5 N -0.3688(5) 0.1591(3) 0.2697(3) 0.0601(15) Uani 1 1 d . . .
O1 O 0.1388(4) -0.0085(2) 0.3600(3) 0.0847(14) Uani 1 1 d . . .
O2 O -0.0331(3) 0.18936(17) 0.4351(2) 0.0542(11) Uani 1 1 d . . .
O3 O 0.3269(3) 0.12993(17) 0.5422(2) 0.0508(10) Uani 1 1 d . . .
O4 O 0.2317(3) 0.44897(18) 0.5375(2) 0.0518(10) Uani 1 1 d . . .
O5 O -0.0577(3) 0.33693(17) 0.4088(2) 0.0516(10) Uani 1 1 d . . .
O6 O 0.1838(5) 0.4674(3) 0.3001(3) 0.0992(17) Uani 1 1 d . . .
O7 O -0.3637(4) 0.4205(2) 0.2607(2) 0.0814(15) Uani 1 1 d . . .
O8 O -0.2600(4) 0.33451(19) 0.2589(2) 0.0601(11) Uani 1 1 d . . .
O9 O -0.3334(4) 0.34749(19) 0.3472(2) 0.0596(11) Uani 1 1 d . . .
O10 O -0.2103(4) 0.2695(2) 0.4891(2) 0.0672(13) Uani 1 1 d . . .
O11 O -0.3353(5) 0.2211(2) 0.5331(3) 0.0854(16) Uani 1 1 d . . .
O12 O -0.3287(5) 0.1996(3) 0.4230(3) 0.106(2) Uani 1 1 d . . .
O13 O -0.3931(4) 0.2178(2) 0.2653(3) 0.0905(17) Uani 1 1 d . . .
O14 O -0.4480(4) 0.1186(2) 0.2401(3) 0.0855(15) Uani 1 1 d . . .
O15 O -0.2595(4) 0.14338(19) 0.3085(2) 0.0663(12) Uani 1 1 d . . .
O16 O -0.0802(4) 0.2325(2) 0.2789(3) 0.0564(11) Uani 1 1 d D . .
O17 O 0.1577(5) 0.1921(3) 0.3196(3) 0.136(3) Uani 1 1 d . . .
H16A H 0.272(4) 0.012(2) 0.575(3) 0.11(3) Uiso 1 1 d D . .
H16B H 0.299(5) -0.0619(13) 0.580(4) 0.16(4) Uiso 1 1 d D . .
H16C H 0.391(5) -0.015(3) 0.6361(19) 0.14(4) Uiso 1 1 d D . .
H16D H -0.013(3) 0.219(3) 0.303(3) 0.10(3) Uiso 1 1 d D . .

loop_
_atom_site_aniso_label
_atom_site_aniso_U_11
_atom_site_aniso_U_22
_atom_site_aniso_U_33
_atom_site_aniso_U_23
_atom_site_aniso_U_13
_atom_site_aniso_U_12
Eu1 0.03000(15) 0.03836(16) 0.04283(17) -0.00320(15) 0.00837(11) 0.00053(15)
C1 0.095(7) 0.069(6) 0.086(6) -0.028(4) 0.020(5) 0.032(5)
C2 0.147(9) 0.058(6) 0.127(8) 0.002(5) 0.055(7) 0.008(6)
C3 0.116(7) 0.066(6) 0.144(8) 0.004(5) 0.091(6) 0.003(5)
C4 0.051(4) 0.053(4) 0.057(4) -0.011(3) 0.011(3) 0.000(3)
C5 0.052(4) 0.051(4) 0.071(5) -0.011(3) 0.002(4) 0.006(3)
C6 0.040(4) 0.038(3) 0.045(4) 0.004(3) 0.014(3) 0.005(3)
C7 0.035(3) 0.028(3) 0.039(3) 0.002(2) 0.008(3) 0.001(2)
C8 0.042(3) 0.045(3) 0.048(3) 0.001(3) 0.009(3) 0.012(3)
C9 0.052(4) 0.039(3) 0.054(4) -0.015(3) 0.010(3) 0.009(3)
C10 0.051(4) 0.058(5) 0.049(4) -0.010(3) 0.005(3) -0.003(3)
C11 0.040(3) 0.055(4) 0.051(4) -0.013(3) 0.004(3) 0.007(3)
C12 0.038(3) 0.041(3) 0.041(4) -0.003(3) 0.011(3) 0.003(3)
C13 0.037(3) 0.054(4) 0.051(4) -0.004(3) 0.011(3) 0.013(3)
C14 0.026(3) 0.040(3) 0.043(4) -0.002(3) 0.007(3) 0.008(3)
C15 0.042(4) 0.052(4) 0.053(4) 0.003(3) 0.022(3) 0.012(3)
C16 0.083(6) 0.071(6) 0.106(8) 0.015(4) 0.063(6) 0.014(5)
C17 0.034(3) 0.043(4) 0.066(4) 0.005(3) 0.011(3) 0.007(3)
C18 0.094(6) 0.071(5) 0.111(6) -0.002(4) 0.055(5) 0.000(4)
C19 0.051(4) 0.061(5) 0.066(5) -0.015(3) 0.021(4) -0.012(3)
C20 0.040(4) 0.060(4) 0.046(4) -0.017(3) 0.010(3) -0.021(3)
C21 0.041(4) 0.057(4) 0.069(5) -0.023(3) 0.020(3) 0.002(3)
C22 0.052(4) 0.075(5) 0.046(4) -0.018(3) 0.015(3) -0.024(3)
C23 0.045(4) 0.038(3) 0.041(4) 0.003(3) 0.015(3) -0.004(3)
C24 0.054(4) 0.049(4) 0.051(4) -0.010(3) 0.023(3) -0.003(3)
C25 0.069(5) 0.056(4) 0.066(5) -0.006(3) 0.039(4) 0.001(4)
C26 0.059(4) 0.055(4) 0.081(5) -0.006(3) 0.048(4) -0.002(3)
C27 0.045(4) 0.043(4) 0.063(4) -0.009(3) 0.022(3) -0.003(3)
C28 0.042(3) 0.028(3) 0.044(4) 0.003(2) 0.018(3) -0.001(2)
C29 0.033(3) 0.039(4) 0.052(4) 0.002(3) 0.013(3) 0.000(3)
C30 0.087(5) 0.083(5) 0.046(4) -0.019(3) 0.030(4) -0.031(4)
C31 0.076(5) 0.059(5) 0.056(4) 0.000(3) 0.035(4) -0.001(4)
C32 0.168(10) 0.122(8) 0.167(9) 0.054(7) 0.134(9) 0.056(7)
C33 0.079(7) 0.193(12) 0.103(7) 0.025(7) 0.060(6) 0.016(7)
C34 0.122(8) 0.126(9) 0.099(7) -0.012(6) 0.077(6) -0.048(7)
C35 0.155(10) 0.116(8) 0.113(8) 0.009(6) 0.018(7) 0.001(7)
C36 0.067(6) 0.112(7) 0.077(6) 0.041(5) 0.033(5) 0.016(5)
C37 0.119(7) 0.121(8) 0.091(7) 0.022(5) 0.035(6) 0.018(6)
C38 0.110(7) 0.117(7) 0.060(6) -0.003(4) 0.031(5) 0.017(5)
N1 0.062(4) 0.057(4) 0.048(4) -0.013(3) 0.024(3) -0.019(3)
N2 0.041(3) 0.049(3) 0.047(4) -0.009(2) -0.002(3) 0.011(3)
N3 0.053(4) 0.046(3) 0.051(4) -0.009(3) -0.002(3) 0.007(3)
N4 0.067(4) 0.051(4) 0.067(4) -0.006(3) 0.028(3) -0.008(3)
N5 0.058(4) 0.060(4) 0.048(4) -0.005(3) 0.001(3) -0.016(3)
O1 0.070(3) 0.083(4) 0.104(4) -0.016(3) 0.034(3) -0.002(3)
O2 0.041(2) 0.047(3) 0.059(3) -0.0083(19) -0.001(2) 0.014(2)
O3 0.036(2) 0.049(2) 0.056(3) -0.0134(18) 0.0034(19) 0.0139(19)
O4 0.045(2) 0.069(3) 0.045(3) -0.019(2) 0.021(2) -0.021(2)
O5 0.050(3) 0.047(3) 0.059(3) -0.0065(19) 0.020(2) -0.014(2)
O6 0.117(5) 0.080(4) 0.134(5) -0.003(3) 0.085(4) -0.007(3)
O7 0.092(4) 0.046(3) 0.079(4) -0.001(2) -0.002(3) 0.021(3)
O8 0.072(3) 0.055(3) 0.054(3) 0.006(2) 0.022(2) 0.014(2)
O9 0.059(3) 0.063(3) 0.058(3) -0.004(2) 0.022(2) 0.015(2)
O10 0.069(3) 0.076(3) 0.063(3) -0.012(2) 0.030(2) -0.029(2)
O11 0.103(4) 0.097(4) 0.080(4) -0.012(3) 0.062(3) -0.031(3)
O12 0.128(5) 0.123(5) 0.090(4) -0.053(3) 0.069(4) -0.080(4)
O13 0.067(3) 0.052(3) 0.102(4) 0.010(3) -0.032(3) -0.008(3)
O14 0.058(3) 0.071(3) 0.094(4) -0.014(3) -0.013(3) -0.024(3)
O15 0.041(3) 0.061(3) 0.086(3) -0.022(2) 0.008(3) -0.005(2)
O16 0.055(3) 0.061(3) 0.057(3) 0.000(2) 0.025(2) 0.008(2)
O17 0.067(4) 0.203(7) 0.145(6) 0.078(5) 0.045(4) 0.051(4)

loop_
_atom_type_symbol
_atom_type_description
_atom_type_scat_dispersion_real
_atom_type_scat_dispersion_imag
_atom_type_scat_source
C C 0.0033 0.0016 'International Tables Vol C Tables 4.2.6.8 and 6.1.1.4'
Eu Eu -0.1578 3.6682 'International Tables Vol C Tables 4.2.6.8 and 6.1.1.4'
N N 0.0061 0.0033 'International Tables Vol C Tables 4.2.6.8 and 6.1.1.4'
O O 0.0106 0.0060 'International Tables Vol C Tables 4.2.6.8 and 6.1.1.4'
H H 0.0000 0.0000 'International Tables Vol C Tables 4.2.6.8 and 6.1.1.4'

loop_
_geom_angle_atom_site_label_1
_geom_angle_atom_site_label_2
_geom_angle_atom_site_label_3
_geom_angle
_geom_angle_site_symmetry_1
_geom_angle_site_symmetry_3
O2 Eu1 O5 84.01(13) . .
O2 Eu1 O16 76.60(15) . .
O5 Eu1 O16 85.15(14) . .
O2 Eu1 O13 127.91(14) . .
O5 Eu1 O13 146.64(14) . .
O16 Eu1 O13 92.76(17) . .
O2 Eu1 O9 150.53(13) . .
O5 Eu1 O9 76.84(13) . .
O16 Eu1 O9 123.03(15) . .
O13 Eu1 O9 76.57(15) . .
O2 Eu1 O8 144.03(14) . .
O5 Eu1 O8 76.05(13) . .
O16 Eu1 O8 72.19(15) . .
O13 Eu1 O8 71.67(14) . .
O9 Eu1 O8 51.16(13) . .
O2 Eu1 O12 88.33(17) . .
O5 Eu1 O12 127.64(14) . .
O16 Eu1 O12 142.57(16) . .
O13 Eu1 O12 69.75(17) . .
O9 Eu1 O12 85.95(17) . .
O8 Eu1 O12 127.53(17) . .
O2 Eu1 O15 77.28(13) . .
O5 Eu1 O15 154.87(13) . .
O16 Eu1 O15 74.37(14) . .
O13 Eu1 O15 50.97(14) . .
O9 Eu1 O15 126.62(14) . .
O8 Eu1 O15 110.22(14) . .
O12 Eu1 O15 68.91(15) . .
O2 Eu1 O10 79.54(14) . .
O5 Eu1 O10 78.36(13) . .
O16 Eu1 O10 152.22(16) . .
O13 Eu1 O10 113.25(16) . .
O9 Eu1 O10 74.83(14) . .
O8 Eu1 O10 123.91(14) . .
O12 Eu1 O10 49.35(13) . .
O15 Eu1 O10 113.90(14) . .
O2 Eu1 H16D 61.7(9) . .
O5 Eu1 H16D 80.0(14) . .
O16 Eu1 H16D 15.5(9) . .
O13 Eu1 H16D 105.1(11) . .
O9 Eu1 H16D 134.3(12) . .
O8 Eu1 H16D 85.3(10) . .
O12 Eu1 H16D 138.4(13) . .
O15 Eu1 H16D 76.4(14) . .
O10 Eu1 H16D 137.1(9) . .
C2 C1 O1 110.4(7) . .
C2 C1 H1 124.8 . .
O1 C1 H1 124.8 . .
C1 C2 C3 106.0(8) . .
C1 C2 H2 127.0 . .
C3 C2 H2 127.0 . .
C4 C3 C2 108.6(7) . .
C4 C3 H3 125.7 . .
C2 C3 H3 125.7 . .
C3 C4 O1 108.8(6) . .
C3 C4 C5 133.0(7) . .
O1 C4 C5 118.2(6) . .
N2 C5 C4 112.2(5) . .
N2 C5 H5A 109.2 . .
C4 C5 H5A 109.2 . .
N2 C5 H5B 109.2 . .
C4 C5 H5B 109.2 . .
H5A C5 H5B 107.9 . .
O2 C6 N2 119.6(5) . .
O2 C6 C7 120.2(5) . .
N2 C6 C7 120.0(5) . .
C8 C7 C12 118.6(5) . .
C8 C7 C6 116.5(5) . .
C12 C7 C6 125.0(5) . .
C7 C8 C9 122.0(5) . .
C7 C8 H8 119.0 . .
C9 C8 H8 119.0 . .
C10 C9 C8 118.6(5) . .
C10 C9 H9 120.7 . .
C8 C9 H9 120.7 . .
C11 C10 C9 120.7(5) . .
C11 C10 H10 119.6 . .
C9 C10 H10 119.6 . .
C10 C11 C12 120.4(5) . .
C10 C11 H11 119.8 . .
C12 C11 H11 119.8 . .
O3 C12 C11 122.5(5) . .
O3 C12 C7 117.8(5) . .
C11 C12 C7 119.6(5) . .
O3 C13 C14 107.9(4) . .
O3 C13 H13A 110.1 . .
C14 C13 H13A 110.1 . .
O3 C13 H13B 110.1 . .
C14 C13 H13B 110.1 . .
H13A C13 H13B 108.4 . .
C17 C14 C15 118.9(5) . .
C17 C14 C13 119.6(5) . .
C15 C14 C13 121.5(5) . .
C17 C15 C14 117.9(5) 3_656 .
C17 C15 C16 118.8(6) 3_656 .
C14 C15 C16 123.3(6) . .
C15 C16 H16A 114(4) . .
C15 C16 H16B 117(4) . .
H16A C16 H16B 109(3) . .
C15 C16 H16C 101(4) . .
H16A C16 H16C 108(3) . .
H16B C16 H16C 107(3) . .
C15 C17 C14 123.2(5) 3_656 .
C15 C17 H17 118.4 3_656 .
C14 C17 H17 118.4 . .
C19 C18 H18A 109.5 . .
C19 C18 H18B 109.5 . .
H18A C18 H18B 109.5 . .
C19 C18 H18C 109.5 . .
H18A C18 H18C 109.5 . .
H18B C18 H18C 109.5 . .
C21 C19 C20 117.2(6) 3_666 .
C21 C19 C18 119.6(6) 3_666 .
C20 C19 C18 123.1(6) . .
C21 C20 C19 119.3(6) . .
C21 C20 C22 119.0(6) . .
C19 C20 C22 121.7(6) . .
C20 C21 C19 123.5(6) . 3_666
C20 C21 H21 118.3 . .
C19 C21 H21 118.3 3_666 .
O4 C22 C20 106.7(4) . .
O4 C22 H22A 110.4 . .
C20 C22 H22A 110.4 . .
O4 C22 H22B 110.4 . .
C20 C22 H22B 110.4 . .
H22A C22 H22B 108.6 . .
O4 C23 C24 123.1(5) . .
O4 C23 C28 116.3(5) . .
C24 C23 C28 120.7(5) . .
C25 C24 C23 119.6(6) . .
C25 C24 H24 120.2 . .
C23 C24 H24 120.2 . .
C24 C25 C26 121.2(6) . .
C24 C25 H25 119.4 . .
C26 C25 H25 119.4 . .
C27 C26 C25 119.1(6) . .
C27 C26 H26 120.5 . .
C25 C26 H26 120.5 . .
C26 C27 C28 121.9(5) . .
C26 C27 H27 119.1 . .
C28 C27 H27 119.1 . .
C27 C28 C23 117.5(5) . .
C27 C28 C29 117.2(5) . .
C23 C28 C29 125.3(5) . .
O5 C29 N1 119.9(5) . .
O5 C29 C28 120.7(5) . .
N1 C29 C28 119.4(5) . .
N1 C30 C31 111.3(5) . .
N1 C30 H30A 109.4 . .
C31 C30 H30A 109.4 . .
N1 C30 H30B 109.4 . .
C31 C30 H30B 109.4 . .
H30A C30 H30B 108.0 . .
C32 C31 O6 107.8(7) . .
C32 C31 C30 135.7(8) . .
O6 C31 C30 116.4(6) . .
C31 C32 C33 109.4(8) . .
C31 C32 H32 125.3 . .
C33 C32 H32 125.3 . .
C34 C33 C32 105.3(8) . .
C34 C33 H33 127.3 . .
C32 C33 H33 127.3 . .
C33 C34 O6 111.8(9) . .
C33 C34 H34 124.1 . .
O6 C34 H34 124.1 . .
C36 C35 H35A 109.5 . .
C36 C35 H35B 109.5 . .
H35A C35 H35B 109.5 . .
C36 C35 H35C 109.5 . .
H35A C35 H35C 109.5 . .
H35B C35 H35C 109.5 . .
O17 C36 C37 121.0(10) . .
O17 C36 C35 122.5(10) . .
C37 C36 C35 116.5(8) . .
C36 C37 H37A 109.5 . .
C36 C37 H37B 109.5 . .
H37A C37 H37B 109.5 . .
C36 C37 H37C 109.5 . .
H37A C37 H37C 109.5 . .
H37B C37 H37C 109.5 . .
O16 C38 H38A 109.5 . .
O16 C38 H38B 109.5 . .
H38A C38 H38B 109.5 . .
O16 C38 H38C 109.5 . .
H38A C38 H38C 109.5 . .
H38B C38 H38C 109.5 . .
C29 N1 C30 122.6(5) . .
C29 N1 H1A 120(4) . .
C30 N1 H1A 117(4) . .
C6 N2 C5 122.1(5) . .
C6 N2 H2A 119(4) . .
C5 N2 H2A 118(4) . .
O7 N3 O8 121.7(6) . .
O7 N3 O9 122.4(6) . .
O8 N3 O9 116.0(5) . .
O11 N4 O10 124.7(6) . .
O11 N4 O12 121.5(6) . .
O10 N4 O12 113.8(5) . .
O14 N5 O13 121.9(6) . .
O14 N5 O15 121.4(6) . .
O13 N5 O15 116.6(5) . .
C4 O1 C1 106.2(6) . .
C6 O2 Eu1 166.5(4) . .
C12 O3 C13 118.4(4) . .
C23 O4 C22 118.9(4) . .
C29 O5 Eu1 173.9(4) . .
C31 O6 C34 105.6(6) . .
N3 O8 Eu1 96.2(3) . .
N3 O9 Eu1 96.4(3) . .
N4 O10 Eu1 98.7(3) . .
N4 O12 Eu1 98.1(4) . .
N5 O13 Eu1 96.5(3) . .
N5 O15 Eu1 95.0(3) . .
C38 O16 Eu1 129.3(4) . .
C38 O16 H16D 119(5) . .
Eu1 O16 H16D 110(5) . .

loop_
_geom_bond_atom_site_label_1
_geom_bond_atom_site_label_2
_geom_bond_distance
_geom_bond_site_symmetry_2
Eu1 O2 2.320(3) .
Eu1 O5 2.325(4) .
Eu1 O16 2.438(4) .
Eu1 O13 2.468(4) .
Eu1 O9 2.481(4) .
Eu1 O8 2.488(4) .
Eu1 O12 2.489(4) .
Eu1 O15 2.495(4) .
Eu1 O10 2.499(4) .
Eu1 H16D 2.82(6) .
C1 C2 1.296(9) .
C1 O1 1.387(8) .
C1 H1 0.9300 .
C2 C3 1.406(9) .
C2 H2 0.9300 .
C3 C4 1.324(8) .
C3 H3 0.9300 .
C4 O1 1.343(7) .
C4 C5 1.467(7) .
C5 N2 1.465(7) .
C5 H5A 0.9700 .
C5 H5B 0.9700 .
C6 O2 1.250(6) .
C6 N2 1.317(7) .
C6 C7 1.490(7) .
C7 C8 1.378(6) .
C7 C12 1.399(7) .
C8 C9 1.390(7) .
C8 H8 0.9300 .
C9 C10 1.377(7) .
C9 H9 0.9300 .
C10 C11 1.375(7) .
C10 H10 0.9300 .
C11 C12 1.390(7) .
C11 H11 0.9300 .
C12 O3 1.365(6) .
C13 O3 1.455(5) .
C13 C14 1.500(7) .
C13 H13A 0.9700 .
C13 H13B 0.9700 .
C14 C17 1.378(7) .
C14 C15 1.392(7) .
C15 C17 1.371(7) 3_656
C15 C16 1.518(8) .
C16 H16A 0.955(19) .
C16 H16B 0.963(19) .
C16 H16C 0.967(19) .
C17 C15 1.371(7) 3_656
C17 H17 0.9300 .
C18 C19 1.517(8) .
C18 H18A 0.9600 .
C18 H18B 0.9600 .
C18 H18C 0.9600 .
C19 C21 1.383(8) 3_666
C19 C20 1.391(8) .
C20 C21 1.382(7) .
C20 C22 1.504(7) .
C21 C19 1.383(8) 3_666
C21 H21 0.9300 .
C22 O4 1.441(6) .
C22 H22A 0.9700 .
C22 H22B 0.9700 .
C23 O4 1.377(6) .
C23 C24 1.377(7) .
C23 C28 1.402(7) .
C24 C25 1.364(7) .
C24 H24 0.9300 .
C25 C26 1.380(8) .
C25 H25 0.9300 .
C26 C27 1.363(7) .
C26 H26 0.9300 .
C27 C28 1.389(7) .
C27 H27 0.9300 .
C28 C29 1.495(7) .
C29 O5 1.246(6) .
C29 N1 1.326(7) .
C30 N1 1.456(7) .
C30 C31 1.475(8) .
C30 H30A 0.9700 .
C30 H30B 0.9700 .
C31 C32 1.303(9) .
C31 O6 1.357(7) .
C32 C33 1.412(11) .
C32 H32 0.9300 .
C33 C34 1.264(10) .
C33 H33 0.9300 .
C34 O6 1.377(8) .
C34 H34 0.9300 .
C35 C36 1.471(10) .
C35 H35A 0.9600 .
C35 H35B 0.9600 .
C35 H35C 0.9600 .
C36 O17 1.204(8) .
C36 C37 1.466(10) .
C37 H37A 0.9600 .
C37 H37B 0.9600 .
C37 H37C 0.9600 .
C38 O16 1.424(7) .
C38 H38A 0.9600 .
C38 H38B 0.9600 .
C38 H38C 0.9600 .
N1 H1A 0.82(6) .
N2 H2A 0.79(5) .
N3 O7 1.211(5) .
N3 O8 1.265(6) .
N3 O9 1.266(6) .
N4 O11 1.215(6) .
N4 O10 1.223(6) .
N4 O12 1.262(6) .
N5 O14 1.225(6) .
N5 O13 1.251(6) .
N5 O15 1.258(6) .
O16 H16D 0.80(2) .

loop_
_geom_torsion_atom_site_label_1
_geom_torsion_atom_site_label_2
_geom_torsion_atom_site_label_3
_geom_torsion_atom_site_label_4
_geom_torsion
_geom_torsion_site_symmetry_1
_geom_torsion_site_symmetry_2
_geom_torsion_site_symmetry_3
_geom_torsion_site_symmetry_4
O1 C1 C2 C3 0.7(11) . . . .
C1 C2 C3 C4 0.0(11) . . . .
C2 C3 C4 O1 -0.6(9) . . . .
C2 C3 C4 C5 179.9(7) . . . .
C3 C4 C5 N2 103.7(9) . . . .
O1 C4 C5 N2 -75.7(7) . . . .
O2 C6 C7 C8 12.8(8) . . . .
N2 C6 C7 C8 -163.9(5) . . . .
O2 C6 C7 C12 -167.9(5) . . . .
N2 C6 C7 C12 15.4(8) . . . .
C12 C7 C8 C9 1.3(8) . . . .
C6 C7 C8 C9 -179.3(5) . . . .
C7 C8 C9 C10 1.3(9) . . . .
C8 C9 C10 C11 -1.5(9) . . . .
C9 C10 C11 C12 -0.9(9) . . . .
C10 C11 C12 O3 -179.9(5) . . . .
C10 C11 C12 C7 3.5(9) . . . .
C8 C7 C12 O3 179.6(5) . . . .
C6 C7 C12 O3 0.2(8) . . . .
C8 C7 C12 C11 -3.6(8) . . . .
C6 C7 C12 C11 177.0(5) . . . .
O3 C13 C14 C17 109.0(5) . . . .
O3 C13 C14 C15 -71.5(6) . . . .
C17 C14 C15 C17 -0.1(9) . . . 3_656
C13 C14 C15 C17 -179.6(5) . . . 3_656
C17 C14 C15 C16 -179.9(6) . . . .
C13 C14 C15 C16 0.6(9) . . . .
C15 C14 C17 C15 0.1(9) . . . 3_656
C13 C14 C17 C15 179.6(5) . . . 3_656
C21 C19 C20 C21 1.7(10) 3_666 . . .
C18 C19 C20 C21 178.6(5) . . . .
C21 C19 C20 C22 179.6(5) 3_666 . . .
C18 C19 C20 C22 -3.5(9) . . . .
C19 C20 C21 C19 -1.8(10) . . . 3_666
C22 C20 C21 C19 -179.8(5) . . . 3_666
C21 C20 C22 O4 108.6(6) . . . .
C19 C20 C22 O4 -69.3(7) . . . .
O4 C23 C24 C25 177.9(5) . . . .
C28 C23 C24 C25 -2.9(8) . . . .
C23 C24 C25 C26 0.5(9) . . . .
C24 C25 C26 C27 1.5(10) . . . .
C25 C26 C27 C28 -1.1(9) . . . .
C26 C27 C28 C23 -1.2(8) . . . .
C26 C27 C28 C29 178.3(5) . . . .
O4 C23 C28 C27 -177.6(4) . . . .
C24 C23 C28 C27 3.2(8) . . . .
O4 C23 C28 C29 2.9(8) . . . .
C24 C23 C28 C29 -176.3(5) . . . .
C27 C28 C29 O5 -16.6(8) . . . .
C23 C28 C29 O5 162.8(5) . . . .
C27 C28 C29 N1 162.6(5) . . . .
C23 C28 C29 N1 -17.9(8) . . . .
N1 C30 C31 C32 117.8(10) . . . .
N1 C30 C31 O6 -62.5(8) . . . .
O6 C31 C32 C33 0.9(10) . . . .
C30 C31 C32 C33 -179.3(8) . . . .
C31 C32 C33 C34 -0.9(12) . . . .
C32 C33 C34 O6 0.5(12) . . . .
O5 C29 N1 C30 6.1(9) . . . .
C28 C29 N1 C30 -173.1(5) . . . .
C31 C30 N1 C29 176.6(6) . . . .
O2 C6 N2 C5 0.0(9) . . . .
C7 C6 N2 C5 176.7(5) . . . .
C4 C5 N2 C6 -165.4(6) . . . .
C3 C4 O1 C1 1.0(8) . . . .
C5 C4 O1 C1 -179.4(5) . . . .
C2 C1 O1 C4 -1.1(9) . . . .
N2 C6 O2 Eu1 -112.0(15) . . . .
C7 C6 O2 Eu1 71.3(17) . . . .
O5 Eu1 O2 C6 -37.0(16) . . . .
O16 Eu1 O2 C6 49.4(16) . . . .
O13 Eu1 O2 C6 132.3(16) . . . .
O9 Eu1 O2 C6 -86.4(16) . . . .
O8 Eu1 O2 C6 19.1(17) . . . .
O12 Eu1 O2 C6 -165.1(16) . . . .
O15 Eu1 O2 C6 126.1(16) . . . .
O10 Eu1 O2 C6 -116.2(16) . . . .
C11 C12 O3 C13 8.0(8) . . . .
C7 C12 O3 C13 -175.3(5) . . . .
C14 C13 O3 C12 177.0(5) . . . .
C24 C23 O4 C22 3.2(8) . . . .
C28 C23 O4 C22 -176.0(5) . . . .
C20 C22 O4 C23 -172.1(5) . . . .
N1 C29 O5 Eu1 108(3) . . . .
C28 C29 O5 Eu1 -73(4) . . . .
O2 Eu1 O5 C29 -18(4) . . . .
O16 Eu1 O5 C29 -95(4) . . . .
O13 Eu1 O5 C29 177(3) . . . .
O9 Eu1 O5 C29 139(4) . . . .
O8 Eu1 O5 C29 -168(4) . . . .
O12 Eu1 O5 C29 65(4) . . . .
O15 Eu1 O5 C29 -60(4) . . . .
O10 Eu1 O5 C29 62(4) . . . .
C32 C31 O6 C34 -0.6(9) . . . .
C30 C31 O6 C34 179.6(6) . . . .
C33 C34 O6 C31 0.1(10) . . . .
O7 N3 O8 Eu1 172.8(5) . . . .
O9 N3 O8 Eu1 -5.4(5) . . . .
O2 Eu1 O8 N3 -139.3(3) . . . .
O5 Eu1 O8 N3 -81.0(3) . . . .
O16 Eu1 O8 N3 -170.4(3) . . . .
O13 Eu1 O8 N3 90.5(3) . . . .
O9 Eu1 O8 N3 3.2(3) . . . .
O12 Eu1 O8 N3 46.0(4) . . . .
O15 Eu1 O8 N3 124.5(3) . . . .
O10 Eu1 O8 N3 -15.7(4) . . . .
O7 N3 O9 Eu1 -172.8(5) . . . .
O8 N3 O9 Eu1 5.4(5) . . . .
O2 Eu1 O9 N3 130.2(3) . . . .
O5 Eu1 O9 N3 79.4(3) . . . .
O16 Eu1 O9 N3 4.2(4) . . . .
O13 Eu1 O9 N3 -80.3(3) . . . .
O8 Eu1 O9 N3 -3.2(3) . . . .
O12 Eu1 O9 N3 -150.4(3) . . . .
O15 Eu1 O9 N3 -90.6(3) . . . .
O10 Eu1 O9 N3 160.7(3) . . . .
O11 N4 O10 Eu1 -179.0(5) . . . .
O12 N4 O10 Eu1 2.5(6) . . . .
O2 Eu1 O10 N4 -98.4(4) . . . .
O5 Eu1 O10 N4 175.6(4) . . . .
O16 Eu1 O10 N4 -129.5(4) . . . .
O13 Eu1 O10 N4 28.5(4) . . . .
O9 Eu1 O10 N4 96.3(4) . . . .
O8 Eu1 O10 N4 111.4(3) . . . .
O12 Eu1 O10 N4 -1.5(4) . . . .
O15 Eu1 O10 N4 -27.5(4) . . . .
O11 N4 O12 Eu1 178.9(5) . . . .
O10 N4 O12 Eu1 -2.5(6) . . . .
O2 Eu1 O12 N4 79.1(4) . . . .
O5 Eu1 O12 N4 -2.0(5) . . . .
O16 Eu1 O12 N4 144.3(4) . . . .
O13 Eu1 O12 N4 -149.1(5) . . . .
O9 Eu1 O12 N4 -72.0(4) . . . .
O8 Eu1 O12 N4 -104.0(4) . . . .
O15 Eu1 O12 N4 156.1(5) . . . .
O10 Eu1 O12 N4 1.5(3) . . . .
O14 N5 O13 Eu1 168.2(5) . . . .
O15 N5 O13 Eu1 -9.2(6) . . . .
O2 Eu1 O13 N5 -2.5(5) . . . .
O5 Eu1 O13 N5 158.0(3) . . . .
O16 Eu1 O13 N5 72.6(4) . . . .
O9 Eu1 O13 N5 -164.0(4) . . . .
O8 Eu1 O13 N5 142.8(4) . . . .
O12 Eu1 O13 N5 -73.4(4) . . . .
O15 Eu1 O13 N5 5.3(3) . . . .
O10 Eu1 O13 N5 -97.3(4) . . . .
O14 N5 O15 Eu1 -168.3(5) . . . .
O13 N5 O15 Eu1 9.1(6) . . . .
O2 Eu1 O15 N5 168.4(4) . . . .
O5 Eu1 O15 N5 -148.8(3) . . . .
O16 Eu1 O15 N5 -112.2(4) . . . .
O13 Eu1 O15 N5 -5.3(3) . . . .
O9 Eu1 O15 N5 7.6(4) . . . .
O8 Eu1 O15 N5 -48.4(4) . . . .
O12 Eu1 O15 N5 75.2(4) . . . .
O10 Eu1 O15 N5 96.0(4) . . . .
O2 Eu1 O16 C38 150.2(5) . . . .
O5 Eu1 O16 C38 -124.9(5) . . . .
O13 Eu1 O16 C38 21.8(5) . . . .
O9 Eu1 O16 C38 -54.0(5) . . . .
O8 Eu1 O16 C38 -48.0(5) . . . .
O12 Eu1 O16 C38 81.3(5) . . . .
O15 Eu1 O16 C38 69.9(5) . . . .
O10 Eu1 O16 C38 -178.3(4) . . . .
